data_1565183
loop_
_publ_author_name
'Feng, Zhongtao'
'Chong, Yuanyuan'
'Tang, Shuxuan'
'Fang, Yong'
'Zhao, Yue'
'Jiang, Jun'
'Wang, Xinping'

_publ_section_title
;
 A stable triplet diradical emitter
;
_journal_name_full 'Chemical Science'
_journal_paper_doi 10.1039/D1SC04486A
_journal_year 2021
_chemical_formula_moiety 'C48 H22 B2 F20 O4, 2(C7 H8)'
_chemical_formula_sum 'C62 H38 B2 F20 O4'
_chemical_formula_weight 1248.54
_space_group_crystal_system triclinic
_space_group_IT_number 2
_space_group_name_Hall '-P 1'
_space_group_name_H-M_alt 'P -1'
_atom_sites_solution_hydrogens geom
_audit_creation_date 2020-07-28
_audit_creation_method
;
Olex2 1.3
(compiled 2020.07.16 svn.r6f6c53a7 for OlexSys, GUI svn.r6139)
;
_audit_update_record
;
2021-04-24 deposited with the CCDC.	2021-11-05 downloaded from the CCDC.
;
_cell_angle_alpha 74.158(3)
_cell_angle_beta 81.407(4)
_cell_angle_gamma 71.642(3)
_cell_formula_units_Z 1
_cell_length_a 9.6004(6)
_cell_length_b 12.4461(7)
_cell_length_c 12.6370(7)
_cell_measurement_reflns_used 5749
_cell_measurement_temperature 193.01
_cell_measurement_theta_max 53.92
_cell_measurement_theta_min 3.17
_cell_volume 1375.35(14)
_computing_cell_refinement 'SAINT v8.37A (Bruker, 2015)'
_computing_data_reduction 'SAINT v8.37A (Bruker, 2015)'
_computing_molecular_graphics 'Olex2 1.3 (Dolomanov et al., 2009)'
_computing_publication_material 'Olex2 1.3 (Dolomanov et al., 2009)'
_computing_structure_refinement 'SHELXL 2018/3 (Sheldrick, 2015)'
_computing_structure_solution 'SHELXT 2014/5 (Sheldrick, 2014)'
_diffrn_ambient_temperature 193.01
_diffrn_measured_fraction_theta_full 0.992
_diffrn_measured_fraction_theta_max 0.990
_diffrn_measurement_device_type 'Bruker APEX-II CCD'
_diffrn_measurement_method '\f and \w scans'
_diffrn_radiation_type GaK\a
_diffrn_radiation_wavelength 1.34139
_diffrn_reflns_av_R_equivalents 0.0563
_diffrn_reflns_av_unetI/netI 0.0530
_diffrn_reflns_Laue_measured_fraction_full 0.992
_diffrn_reflns_Laue_measured_fraction_max 0.990
_diffrn_reflns_limit_h_max 8
_diffrn_reflns_limit_h_min -11
_diffrn_reflns_limit_k_max 14
_diffrn_reflns_limit_k_min -14
_diffrn_reflns_limit_l_max 15
_diffrn_reflns_limit_l_min -15
_diffrn_reflns_number 14252
_diffrn_reflns_point_group_measured_fraction_full 0.992
_diffrn_reflns_point_group_measured_fraction_max 0.990
_diffrn_reflns_theta_full 53.594
_diffrn_reflns_theta_max 53.989
_diffrn_reflns_theta_min 3.170
_diffrn_source_current 2.86
_diffrn_source_power 0.1993706
_diffrn_source_voltage 69.71
_diffrn_standards_number 0
_exptl_absorpt_coefficient_mu 0.784
_exptl_absorpt_correction_T_max 0.7506
_exptl_absorpt_correction_T_min 0.6237
_exptl_absorpt_correction_type multi-scan
_exptl_absorpt_process_details
;
SADABS-2016/2 (Bruker,2016/2) was used for absorption correction.
wR2(int) was 0.1137 before and 0.0648 after correction.
The Ratio of minimum to maximum transmission is 0.8309.
The \l/2 correction factor is Not present.
;
_exptl_crystal_colour reddish
_exptl_crystal_colour_modifier reddish
_exptl_crystal_density_diffrn 1.507
_exptl_crystal_description needle
_exptl_crystal_F_000 632
_exptl_crystal_size_max 0.2
_exptl_crystal_size_mid 0.2
_exptl_crystal_size_min 0.1
_refine_diff_density_max 0.239
_refine_diff_density_min -0.281
_refine_diff_density_rms 0.050
_refine_ls_extinction_method none
_refine_ls_goodness_of_fit_ref 1.053
_refine_ls_hydrogen_treatment constr
_refine_ls_matrix_type full
_refine_ls_number_parameters 401
_refine_ls_number_reflns 5001
_refine_ls_number_restraints 0
_refine_ls_restrained_S_all 1.053
_refine_ls_R_factor_all 0.0768
_refine_ls_R_factor_gt 0.0474
_refine_ls_shift/su_max 0.000
_refine_ls_shift/su_mean 0.000
_refine_ls_structure_factor_coef Fsqd
_refine_ls_weighting_details 'w=1/[\s^2^(Fo^2^)+(0.0687P)^2^+0.2207P] where P=(Fo^2^+2Fc^2^)/3'
_refine_ls_weighting_scheme calc
_refine_ls_wR_factor_gt 0.1226
_refine_ls_wR_factor_ref 0.1391
_reflns_Friedel_coverage 0.000
_reflns_number_gt 3398
_reflns_number_total 5001
_reflns_threshold_expression 'I > 2\s(I)'
_cod_data_source_file d1sc04486a2.cif
_cod_data_source_block 200728fzt01_0m_a
_cod_database_code 1565183
_shelx_shelxl_version_number 2018/3
_shelx_space_group_comment
;
The symmetry employed for this shelxl refinement is uniquely defined
by the following loop, which should always be used as a source of
symmetry information in preference to the above space-group names.
They are only intended as comments.
;
_shelx_estimated_absorpt_t_max 0.926
_shelx_estimated_absorpt_t_min 0.859
_olex2_refinement_description
;
1. Fixed Uiso
 At 1.2 times of:
  All C(H) groups
 At 1.5 times of:
  All C(H,H,H) groups
2.a Aromatic/amide H refined with riding coordinates:
 C4(H4), C6(H6), C26(H26), C27(H27), C28(H28), C29(H29), C30(H30)
2.b Idealised Me refined as rotating group:
 C10(H10A,H10B,H10C), C11(H11A,H11B,H11C), C12(H12A,H12B,H12C), C31(H31A,H31B,
 H31C)
;
_olex2_submission_special_instructions 'No special instructions were received'

loop_
_space_group_symop_operation_xyz
'x, y, z'
'-x, -y, -z'

loop_
_atom_site_label
_atom_site_type_symbol
_atom_site_fract_x
_atom_site_fract_y
_atom_site_fract_z
_atom_site_U_iso_or_equiv
_atom_site_adp_type
_atom_site_occupancy
_atom_site_site_symmetry_order
_atom_site_calc_flag
_atom_site_refinement_flags_posn
_atom_site_refinement_flags_adp
_atom_site_refinement_flags_occupancy
_atom_site_disorder_assembly
_atom_site_disorder_group
B1 B 0.3639(3) 0.6615(2) 0.6289(2) 0.0304(6) Uani 1 1 d . . . . .
C1 C 0.4014(2) 0.83845(18) 0.61773(17) 0.0270(5) Uani 1 1 d . . . . .
C2 C 0.4602(2) 0.80559(18) 0.51822(17) 0.0270(5) Uani 1 1 d . . . . .
C3 C 0.5287(2) 0.87624(18) 0.43053(17) 0.0265(5) Uani 1 1 d . . . . .
C4 C 0.5917(2) 0.84370(19) 0.33326(17) 0.0293(5) Uani 1 1 d . . . . .
H4 H 0.589438 0.771160 0.323744 0.035 Uiso 1 1 calc R U . . .
C5 C 0.6584(2) 0.91451(19) 0.24899(17) 0.0290(5) Uani 1 1 d . . . . .
C6 C 0.6593(2) 1.01998(19) 0.26646(17) 0.0288(5) Uani 1 1 d . . . . .
H6 H 0.702996 1.070186 0.210474 0.035 Uiso 1 1 calc R U . . .
C7 C 0.5979(2) 1.05433(18) 0.36359(17) 0.0272(5) Uani 1 1 d . . . . .
C8 C 0.5310(2) 0.98281(18) 0.44954(16) 0.0260(5) Uani 1 1 d . . . . .
C9 C 0.7313(3) 0.8760(2) 0.14410(19) 0.0375(6) Uani 1 1 d . . . . .
C10 C 0.6460(4) 0.8082(3) 0.1095(3) 0.0650(9) Uani 1 1 d . . . . .
H10A H 0.644975 0.737925 0.167888 0.097 Uiso 1 1 calc R U . . .
H10B H 0.693206 0.785961 0.041319 0.097 Uiso 1 1 calc R U . . .
H10C H 0.544751 0.857209 0.097185 0.097 Uiso 1 1 calc R U . . .
C11 C 0.7447(5) 0.9792(3) 0.0501(2) 0.0806(12) Uani 1 1 d . . . . .
H11A H 0.646849 1.034141 0.036081 0.121 Uiso 1 1 calc R U . . .
H11B H 0.788408 0.951830 -0.016410 0.121 Uiso 1 1 calc R U . . .
H11C H 0.807459 1.018332 0.070050 0.121 Uiso 1 1 calc R U . . .
C12 C 0.8856(3) 0.7940(3) 0.1702(3) 0.0696(9) Uani 1 1 d . . . . .
H12A H 0.942294 0.835261 0.194008 0.104 Uiso 1 1 calc R U . . .
H12B H 0.935673 0.768418 0.104011 0.104 Uiso 1 1 calc R U . . .
H12C H 0.877367 0.725872 0.229196 0.104 Uiso 1 1 calc R U . . .
C13 C 0.2027(2) 0.65979(19) 0.60771(17) 0.0292(5) Uani 1 1 d . . . . .
C14 C 0.1520(2) 0.5625(2) 0.63586(19) 0.0348(5) Uani 1 1 d . . . . .
C15 C 0.0133(3) 0.5656(2) 0.6167(2) 0.0421(6) Uani 1 1 d . . . . .
C16 C -0.0825(3) 0.6689(2) 0.5680(2) 0.0453(7) Uani 1 1 d . . . . .
C17 C -0.0381(3) 0.7679(2) 0.5377(2) 0.0439(6) Uani 1 1 d . . . . .
C18 C 0.1014(3) 0.7614(2) 0.55767(19) 0.0356(5) Uani 1 1 d . . . . .
C19 C 0.4711(2) 0.54378(19) 0.69979(18) 0.0302(5) Uani 1 1 d . . . . .
C20 C 0.4430(2) 0.5092(2) 0.81332(19) 0.0347(5) Uani 1 1 d . . . . .
C21 C 0.5291(3) 0.4108(2) 0.8793(2) 0.0417(6) Uani 1 1 d . . . . .
C22 C 0.6504(3) 0.3411(2) 0.8322(2) 0.0441(6) Uani 1 1 d . . . . .
C23 C 0.6816(3) 0.3705(2) 0.7203(2) 0.0402(6) Uani 1 1 d . . . . .
C24 C 0.5941(2) 0.4706(2) 0.65679(19) 0.0342(5) Uani 1 1 d . . . . .
C25 C 0.1249(4) 0.1432(3) 0.2119(2) 0.0658(9) Uani 1 1 d . . . . .
C26 C 0.0203(3) 0.2422(4) 0.1616(3) 0.0722(10) Uani 1 1 d . . . . .
H26 H -0.073726 0.237456 0.152226 0.087 Uiso 1 1 calc R U . . .
C27 C 0.0513(4) 0.3475(4) 0.1249(3) 0.0837(12) Uani 1 1 d . . . . .
H27 H -0.022152 0.414634 0.091008 0.100 Uiso 1 1 calc R U . . .
C28 C 0.1881(4) 0.3573(4) 0.1366(3) 0.0826(11) Uani 1 1 d . . . . .
H28 H 0.208884 0.430224 0.112113 0.099 Uiso 1 1 calc R U . . .
C29 C 0.2928(4) 0.2577(4) 0.1850(3) 0.0757(10) Uani 1 1 d . . . . .
H29 H 0.388025 0.261590 0.192401 0.091 Uiso 1 1 calc R U . . .
C30 C 0.2609(3) 0.1525(4) 0.2227(3) 0.0682(10) Uani 1 1 d . . . . .
H30 H 0.334097 0.085257 0.256689 0.082 Uiso 1 1 calc R U . . .
C31 C 0.0906(5) 0.0304(4) 0.2530(3) 0.0928(13) Uani 1 1 d . . . . .
H31A H 0.163458 -0.023243 0.304260 0.139 Uiso 1 1 calc R U . . .
H31B H 0.093360 -0.003085 0.190695 0.139 Uiso 1 1 calc R U . . .
H31C H -0.007718 0.042994 0.291156 0.139 Uiso 1 1 calc R U . . .
F1 F 0.24010(15) 0.45698(12) 0.68342(13) 0.0490(4) Uani 1 1 d . . . . .
F2 F -0.02976(18) 0.46792(15) 0.64538(16) 0.0666(5) Uani 1 1 d . . . . .
F3 F -0.21826(17) 0.67211(16) 0.54981(17) 0.0728(6) Uani 1 1 d . . . . .
F4 F -0.13134(17) 0.87013(15) 0.48962(16) 0.0690(5) Uani 1 1 d . . . . .
F5 F 0.13850(15) 0.86233(12) 0.52547(13) 0.0500(4) Uani 1 1 d . . . . .
F6 F 0.32143(15) 0.57231(13) 0.86213(11) 0.0479(4) Uani 1 1 d . . . . .
F7 F 0.49515(17) 0.38149(15) 0.98820(12) 0.0603(5) Uani 1 1 d . . . . .
F8 F 0.73440(17) 0.24434(14) 0.89548(14) 0.0648(5) Uani 1 1 d . . . . .
F9 F 0.79870(16) 0.30175(14) 0.67425(14) 0.0570(4) Uani 1 1 d . . . . .
F10 F 0.63236(15) 0.49401(12) 0.54833(11) 0.0433(4) Uani 1 1 d . . . . .
O1 O 0.34563(15) 0.76058(13) 0.68578(11) 0.0295(4) Uani 1 1 d . . . . .
O2 O 0.44260(16) 0.70593(13) 0.51769(12) 0.0304(4) Uani 1 1 d . . . . .

loop_
_atom_site_aniso_label
_atom_site_aniso_U_11
_atom_site_aniso_U_22
_atom_site_aniso_U_33
_atom_site_aniso_U_23
_atom_site_aniso_U_13
_atom_site_aniso_U_12
B1 0.0354(14) 0.0268(13) 0.0296(12) -0.0056(10) 0.0017(10) -0.0126(11)
C1 0.0261(11) 0.0254(11) 0.0284(11) -0.0011(9) -0.0014(8) -0.0106(9)
C2 0.0258(10) 0.0241(11) 0.0298(11) -0.0037(9) -0.0018(8) -0.0080(9)
C3 0.0249(10) 0.0258(11) 0.0274(10) -0.0025(8) -0.0018(8) -0.0088(9)
C4 0.0303(11) 0.0262(11) 0.0314(11) -0.0055(9) -0.0012(9) -0.0097(9)
C5 0.0287(11) 0.0286(12) 0.0284(11) -0.0055(9) -0.0023(9) -0.0076(9)
C6 0.0274(11) 0.0297(12) 0.0270(10) -0.0031(9) 0.0015(8) -0.0097(9)
C7 0.0251(10) 0.0262(11) 0.0283(11) -0.0022(9) -0.0017(8) -0.0086(9)
C8 0.0238(10) 0.0266(11) 0.0264(10) -0.0034(9) -0.0017(8) -0.0082(8)
C9 0.0465(14) 0.0359(13) 0.0304(12) -0.0082(10) 0.0063(10) -0.0160(11)
C10 0.084(2) 0.084(2) 0.0473(16) -0.0334(16) 0.0075(15) -0.0425(19)
C11 0.157(4) 0.0494(19) 0.0321(15) -0.0126(13) 0.0270(19) -0.038(2)
C12 0.0532(18) 0.080(2) 0.072(2) -0.0374(19) 0.0105(16) -0.0045(16)
C13 0.0327(11) 0.0288(12) 0.0266(10) -0.0066(9) 0.0010(9) -0.0109(9)
C14 0.0347(12) 0.0285(12) 0.0376(12) -0.0024(10) -0.0043(10) -0.0080(10)
C15 0.0427(14) 0.0393(14) 0.0485(14) -0.0039(11) -0.0053(11) -0.0225(11)
C16 0.0303(13) 0.0510(16) 0.0548(16) -0.0064(13) -0.0108(11) -0.0141(12)
C17 0.0371(13) 0.0391(14) 0.0502(15) -0.0030(12) -0.0115(11) -0.0064(11)
C18 0.0371(13) 0.0287(12) 0.0389(13) -0.0032(10) -0.0024(10) -0.0111(10)
C19 0.0282(11) 0.0285(12) 0.0352(12) -0.0048(9) 0.0003(9) -0.0135(9)
C20 0.0304(12) 0.0336(13) 0.0376(12) -0.0061(10) 0.0016(10) -0.0097(10)
C21 0.0447(14) 0.0402(14) 0.0362(13) 0.0037(11) -0.0052(11) -0.0168(12)
C22 0.0368(13) 0.0315(13) 0.0541(16) 0.0051(11) -0.0091(11) -0.0068(11)
C23 0.0318(12) 0.0330(13) 0.0517(15) -0.0091(11) 0.0012(11) -0.0065(10)
C24 0.0333(12) 0.0350(13) 0.0347(12) -0.0052(10) -0.0009(10) -0.0139(10)
C25 0.0593(19) 0.094(3) 0.0415(16) -0.0206(16) 0.0078(14) -0.0192(18)
C26 0.0448(17) 0.107(3) 0.0527(18) -0.0217(19) -0.0013(14) -0.0042(18)
C27 0.061(2) 0.099(3) 0.068(2) -0.019(2) 0.0031(17) 0.006(2)
C28 0.080(3) 0.094(3) 0.067(2) -0.024(2) 0.0153(19) -0.022(2)
C29 0.062(2) 0.106(3) 0.059(2) -0.020(2) -0.0060(16) -0.024(2)
C30 0.0479(18) 0.099(3) 0.0487(17) -0.0105(17) -0.0076(13) -0.0138(17)
C31 0.101(3) 0.109(3) 0.069(2) -0.018(2) 0.014(2) -0.042(3)
F1 0.0449(8) 0.0285(7) 0.0711(10) 0.0035(7) -0.0169(7) -0.0144(6)
F2 0.0567(10) 0.0505(10) 0.0977(14) 0.0048(9) -0.0240(9) -0.0334(8)
F3 0.0427(9) 0.0674(12) 0.1088(15) 0.0002(10) -0.0320(9) -0.0228(8)
F4 0.0475(9) 0.0478(10) 0.1004(14) 0.0076(9) -0.0338(9) -0.0068(7)
F5 0.0475(8) 0.0297(8) 0.0683(10) 0.0049(7) -0.0160(7) -0.0139(6)
F6 0.0457(8) 0.0471(9) 0.0367(8) -0.0026(6) 0.0087(6) -0.0055(7)
F7 0.0645(10) 0.0625(11) 0.0376(8) 0.0096(7) -0.0021(7) -0.0151(8)
F8 0.0565(10) 0.0458(10) 0.0689(11) 0.0134(8) -0.0164(8) -0.0005(7)
F9 0.0449(9) 0.0442(9) 0.0685(11) -0.0133(8) 0.0010(7) 0.0032(7)
F10 0.0443(8) 0.0431(8) 0.0377(7) -0.0110(6) 0.0055(6) -0.0085(6)
O1 0.0338(8) 0.0290(8) 0.0268(7) -0.0039(6) 0.0035(6) -0.0153(7)
O2 0.0343(8) 0.0276(8) 0.0306(8) -0.0057(6) 0.0030(6) -0.0142(7)

loop_
_atom_type_symbol
_atom_type_description
_atom_type_scat_dispersion_real
_atom_type_scat_dispersion_imag
_atom_type_scat_source
C C 0.0148 0.0070 'International Tables Vol C Tables 4.2.6.8 and 6.1.1.4'
H H 0.0000 0.0000 'International Tables Vol C Tables 4.2.6.8 and 6.1.1.4'
B B 0.0073 0.0030 'International Tables Vol C Tables 4.2.6.8 and 6.1.1.4'
F F 0.0599 0.0411 'International Tables Vol C Tables 4.2.6.8 and 6.1.1.4'
O O 0.0412 0.0250 'International Tables Vol C Tables 4.2.6.8 and 6.1.1.4'

loop_
_geom_angle_atom_site_label_1
_geom_angle_atom_site_label_2
_geom_angle_atom_site_label_3
_geom_angle
_geom_angle_site_symmetry_1
_geom_angle_site_symmetry_3
_geom_angle_publ_flag
C13 B1 C19 118.27(18) . . ?
O1 B1 C13 108.74(18) . . ?
O1 B1 C19 107.79(18) . . ?
O2 B1 C13 109.14(18) . . ?
O2 B1 C19 110.64(18) . . ?
O2 B1 O1 100.81(16) . . ?
C2 C1 C7 122.25(18) . 2_676 ?
O1 C1 C2 111.72(19) . . ?
O1 C1 C7 126.0(2) . 2_676 ?
C1 C2 C3 122.4(2) . . ?
O2 C2 C1 111.65(17) . . ?
O2 C2 C3 126.0(2) . . ?
C4 C3 C2 123.3(2) . . ?
C4 C3 C8 121.22(18) . . ?
C8 C3 C2 115.4(2) . . ?
C3 C4 H4 119.0 . . ?
C3 C4 C5 122.1(2) . . ?
C5 C4 H4 119.0 . . ?
C4 C5 C9 121.5(2) . . ?
C6 C5 C4 117.0(2) . . ?
C6 C5 C9 121.45(19) . . ?
C5 C6 H6 118.9 . . ?
C5 C6 C7 122.11(19) . . ?
C7 C6 H6 118.9 . . ?
C6 C7 C1 122.53(19) . 2_676 ?
C6 C7 C8 121.2(2) . . ?
C8 C7 C1 116.3(2) . 2_676 ?
C3 C8 C8 122.2(2) . 2_676 ?
C7 C8 C3 116.4(2) . . ?
C7 C8 C8 121.4(2) . 2_676 ?
C5 C9 C12 107.6(2) . . ?
C10 C9 C5 110.8(2) . . ?
C10 C9 C12 107.9(3) . . ?
C11 C9 C5 111.6(2) . . ?
C11 C9 C10 109.7(3) . . ?
C11 C9 C12 109.2(3) . . ?
C9 C10 H10A 109.5 . . ?
C9 C10 H10B 109.5 . . ?
C9 C10 H10C 109.5 . . ?
H10A C10 H10B 109.5 . . ?
H10A C10 H10C 109.5 . . ?
H10B C10 H10C 109.5 . . ?
C9 C11 H11A 109.5 . . ?
C9 C11 H11B 109.5 . . ?
C9 C11 H11C 109.5 . . ?
H11A C11 H11B 109.5 . . ?
H11A C11 H11C 109.5 . . ?
H11B C11 H11C 109.5 . . ?
C9 C12 H12A 109.5 . . ?
C9 C12 H12B 109.5 . . ?
C9 C12 H12C 109.5 . . ?
H12A C12 H12B 109.5 . . ?
H12A C12 H12C 109.5 . . ?
H12B C12 H12C 109.5 . . ?
C14 C13 B1 125.6(2) . . ?
C14 C13 C18 114.0(2) . . ?
C18 C13 B1 120.43(19) . . ?
C15 C14 C13 123.4(2) . . ?
F1 C14 C13 120.4(2) . . ?
F1 C14 C15 116.2(2) . . ?
C16 C15 C14 119.9(2) . . ?
F2 C15 C14 120.8(2) . . ?
F2 C15 C16 119.3(2) . . ?
C15 C16 C17 119.3(2) . . ?
F3 C16 C15 119.9(2) . . ?
F3 C16 C17 120.8(2) . . ?
C16 C17 C18 119.2(2) . . ?
F4 C17 C16 119.9(2) . . ?
F4 C17 C18 120.9(2) . . ?
C17 C18 C13 124.2(2) . . ?
F5 C18 C13 119.6(2) . . ?
F5 C18 C17 116.2(2) . . ?
C20 C19 B1 120.1(2) . . ?
C24 C19 B1 125.2(2) . . ?
C24 C19 C20 114.7(2) . . ?
C21 C20 C19 123.6(2) . . ?
F6 C20 C19 119.0(2) . . ?
F6 C20 C21 117.3(2) . . ?
C20 C21 C22 119.3(2) . . ?
F7 C21 C20 120.7(2) . . ?
F7 C21 C22 120.0(2) . . ?
C23 C22 C21 119.4(2) . . ?
F8 C22 C21 119.9(2) . . ?
F8 C22 C23 120.8(2) . . ?
C22 C23 C24 119.8(2) . . ?
F9 C23 C22 119.4(2) . . ?
F9 C23 C24 120.8(2) . . ?
C23 C24 C19 123.2(2) . . ?
F10 C24 C19 120.5(2) . . ?
F10 C24 C23 116.3(2) . . ?
C26 C25 C31 120.6(3) . . ?
C30 C25 C26 118.3(4) . . ?
C30 C25 C31 121.1(4) . . ?
C25 C26 H26 119.7 . . ?
C27 C26 C25 120.7(3) . . ?
C27 C26 H26 119.7 . . ?
C26 C27 H27 119.4 . . ?
C26 C27 C28 121.1(4) . . ?
C28 C27 H27 119.4 . . ?
C27 C28 H28 121.0 . . ?
C29 C28 C27 117.9(4) . . ?
C29 C28 H28 121.0 . . ?
C28 C29 H29 119.6 . . ?
C30 C29 C28 120.8(3) . . ?
C30 C29 H29 119.6 . . ?
C25 C30 C29 121.2(3) . . ?
C25 C30 H30 119.4 . . ?
C29 C30 H30 119.4 . . ?
C25 C31 H31A 109.5 . . ?
C25 C31 H31B 109.5 . . ?
C25 C31 H31C 109.5 . . ?
H31A C31 H31B 109.5 . . ?
H31A C31 H31C 109.5 . . ?
H31B C31 H31C 109.5 . . ?
C1 O1 B1 107.90(16) . . ?
C2 O2 B1 107.91(17) . . ?

loop_
_geom_bond_atom_site_label_1
_geom_bond_atom_site_label_2
_geom_bond_distance
_geom_bond_site_symmetry_2
_geom_bond_publ_flag
B1 C13 1.617(3) . ?
B1 C19 1.618(3) . ?
B1 O1 1.542(3) . ?
B1 O2 1.540(3) . ?
C1 C2 1.411(3) . ?
C1 C7 1.419(3) 2_676 ?
C1 O1 1.304(2) . ?
C2 C3 1.431(3) . ?
C2 O2 1.305(3) . ?
C3 C4 1.392(3) . ?
C3 C8 1.418(3) . ?
C4 H4 0.9500 . ?
C4 C5 1.400(3) . ?
C5 C6 1.392(3) . ?
C5 C9 1.528(3) . ?
C6 H6 0.9500 . ?
C6 C7 1.396(3) . ?
C7 C8 1.418(3) . ?
C8 C8 1.440(4) 2_676 ?
C9 C10 1.522(4) . ?
C9 C11 1.517(3) . ?
C9 C12 1.534(4) . ?
C10 H10A 0.9800 . ?
C10 H10B 0.9800 . ?
C10 H10C 0.9800 . ?
C11 H11A 0.9800 . ?
C11 H11B 0.9800 . ?
C11 H11C 0.9800 . ?
C12 H12A 0.9800 . ?
C12 H12B 0.9800 . ?
C12 H12C 0.9800 . ?
C13 C14 1.384(3) . ?
C13 C18 1.384(3) . ?
C14 C15 1.375(3) . ?
C14 F1 1.350(3) . ?
C15 C16 1.367(4) . ?
C15 F2 1.345(3) . ?
C16 C17 1.368(4) . ?
C16 F3 1.343(3) . ?
C17 C18 1.373(3) . ?
C17 F4 1.347(3) . ?
C18 F5 1.353(3) . ?
C19 C20 1.392(3) . ?
C19 C24 1.386(3) . ?
C20 C21 1.375(3) . ?
C20 F6 1.353(3) . ?
C21 C22 1.379(4) . ?
C21 F7 1.341(3) . ?
C22 C23 1.372(4) . ?
C22 F8 1.339(3) . ?
C23 C24 1.378(3) . ?
C23 F9 1.343(3) . ?
C24 F10 1.341(3) . ?
C25 C26 1.384(5) . ?
C25 C30 1.376(4) . ?
C25 C31 1.479(5) . ?
C26 H26 0.9500 . ?
C26 C27 1.375(6) . ?
C27 H27 0.9500 . ?
C27 C28 1.389(5) . ?
C28 H28 0.9500 . ?
C28 C29 1.381(5) . ?
C29 H29 0.9500 . ?
C29 C30 1.380(5) . ?
C30 H30 0.9500 . ?
C31 H31A 0.9800 . ?
C31 H31B 0.9800 . ?
C31 H31C 0.9800 . ?

loop_
_geom_torsion_atom_site_label_1
_geom_torsion_atom_site_label_2
_geom_torsion_atom_site_label_3
_geom_torsion_atom_site_label_4
_geom_torsion
_geom_torsion_site_symmetry_1
_geom_torsion_site_symmetry_2
_geom_torsion_site_symmetry_3
_geom_torsion_site_symmetry_4
_geom_torsion_publ_flag
B1 C13 C14 C15 179.5(2) . . . . ?
B1 C13 C14 F1 -1.3(4) . . . . ?
B1 C13 C18 C17 -179.2(2) . . . . ?
B1 C13 C18 F5 0.6(3) . . . . ?
B1 C19 C20 C21 -179.7(2) . . . . ?
B1 C19 C20 F6 3.2(3) . . . . ?
B1 C19 C24 C23 -179.4(2) . . . . ?
B1 C19 C24 F10 -0.7(3) . . . . ?
C1 C2 C3 C4 177.77(19) . . . . ?
C1 C2 C3 C8 -1.2(3) . . . . ?
C1 C2 O2 B1 -0.5(2) . . . . ?
C1 C7 C8 C3 179.29(18) 2_676 . . . ?
C1 C7 C8 C8 -0.7(3) 2_676 . . 2_676 ?
C2 C1 O1 B1 -0.9(2) . . . . ?
C2 C3 C4 C5 -179.8(2) . . . . ?
C2 C3 C8 C7 -179.83(18) . . . . ?
C2 C3 C8 C8 0.2(3) . . . 2_676 ?
C3 C2 O2 B1 180.0(2) . . . . ?
C3 C4 C5 C6 0.0(3) . . . . ?
C3 C4 C5 C9 178.1(2) . . . . ?
C4 C3 C8 C7 1.2(3) . . . . ?
C4 C3 C8 C8 -178.8(2) . . . 2_676 ?
C4 C5 C6 C7 0.5(3) . . . . ?
C4 C5 C9 C10 36.5(3) . . . . ?
C4 C5 C9 C11 159.0(3) . . . . ?
C4 C5 C9 C12 -81.3(3) . . . . ?
C5 C6 C7 C1 179.85(19) . . . 2_676 ?
C5 C6 C7 C8 -0.2(3) . . . . ?
C6 C5 C9 C10 -145.6(2) . . . . ?
C6 C5 C9 C11 -23.1(3) . . . . ?
C6 C5 C9 C12 96.7(3) . . . . ?
C6 C7 C8 C3 -0.7(3) . . . . ?
C6 C7 C8 C8 179.3(2) . . . 2_676 ?
C7 C1 C2 C3 2.0(3) 2_676 . . . ?
C7 C1 C2 O2 -177.54(18) 2_676 . . . ?
C7 C1 O1 B1 177.5(2) 2_676 . . . ?
C8 C3 C4 C5 -0.9(3) . . . . ?
C9 C5 C6 C7 -177.54(19) . . . . ?
C13 B1 C19 C20 -73.4(3) . . . . ?
C13 B1 C19 C24 106.8(3) . . . . ?
C13 B1 O1 C1 -114.09(18) . . . . ?
C13 B1 O2 C2 114.34(19) . . . . ?
C13 C14 C15 C16 -0.3(4) . . . . ?
C13 C14 C15 F2 179.6(2) . . . . ?
C14 C13 C18 C17 0.7(4) . . . . ?
C14 C13 C18 F5 -179.5(2) . . . . ?
C14 C15 C16 C17 0.7(4) . . . . ?
C14 C15 C16 F3 -179.6(2) . . . . ?
C15 C16 C17 C18 -0.4(4) . . . . ?
C15 C16 C17 F4 180.0(3) . . . . ?
C16 C17 C18 C13 -0.3(4) . . . . ?
C16 C17 C18 F5 179.8(2) . . . . ?
C18 C13 C14 C15 -0.3(4) . . . . ?
C18 C13 C14 F1 178.8(2) . . . . ?
C19 B1 C13 C14 -6.7(3) . . . . ?
C19 B1 C13 C18 173.2(2) . . . . ?
C19 B1 O1 C1 116.56(18) . . . . ?
C19 B1 O2 C2 -113.9(2) . . . . ?
C19 C20 C21 C22 -0.1(4) . . . . ?
C19 C20 C21 F7 -179.2(2) . . . . ?
C20 C19 C24 C23 0.8(3) . . . . ?
C20 C19 C24 F10 179.6(2) . . . . ?
C20 C21 C22 C23 -0.9(4) . . . . ?
C20 C21 C22 F8 -179.4(2) . . . . ?
C21 C22 C23 C24 1.8(4) . . . . ?
C21 C22 C23 F9 -179.1(2) . . . . ?
C22 C23 C24 C19 -1.8(4) . . . . ?
C22 C23 C24 F10 179.4(2) . . . . ?
C24 C19 C20 C21 0.1(3) . . . . ?
C24 C19 C20 F6 -177.1(2) . . . . ?
C25 C26 C27 C28 0.4(6) . . . . ?
C26 C25 C30 C29 0.3(5) . . . . ?
C26 C27 C28 C29 0.8(6) . . . . ?
C27 C28 C29 C30 -1.5(5) . . . . ?
C28 C29 C30 C25 0.9(5) . . . . ?
C30 C25 C26 C27 -1.0(5) . . . . ?
C31 C25 C26 C27 179.0(3) . . . . ?
C31 C25 C30 C29 -179.6(3) . . . . ?
F1 C14 C15 C16 -179.4(2) . . . . ?
F1 C14 C15 F2 0.5(4) . . . . ?
F2 C15 C16 C17 -179.3(3) . . . . ?
F2 C15 C16 F3 0.4(4) . . . . ?
F3 C16 C17 C18 179.9(3) . . . . ?
F3 C16 C17 F4 0.3(4) . . . . ?
F4 C17 C18 C13 179.3(2) . . . . ?
F4 C17 C18 F5 -0.6(4) . . . . ?
F6 C20 C21 C22 177.1(2) . . . . ?
F6 C20 C21 F7 -2.0(4) . . . . ?
F7 C21 C22 C23 178.3(2) . . . . ?
F7 C21 C22 F8 -0.2(4) . . . . ?
F8 C22 C23 C24 -179.7(2) . . . . ?
F8 C22 C23 F9 -0.7(4) . . . . ?
F9 C23 C24 C19 179.1(2) . . . . ?
F9 C23 C24 F10 0.4(3) . . . . ?
O1 B1 C13 C14 -129.9(2) . . . . ?
O1 B1 C13 C18 49.9(3) . . . . ?
O1 B1 C19 C20 50.4(3) . . . . ?
O1 B1 C19 C24 -129.4(2) . . . . ?
O1 B1 O2 C2 0.0(2) . . . . ?
O1 C1 C2 C3 -179.54(19) . . . . ?
O1 C1 C2 O2 0.9(2) . . . . ?
O2 B1 C13 C14 121.0(2) . . . . ?
O2 B1 C13 C18 -59.2(3) . . . . ?
O2 B1 C19 C20 159.70(19) . . . . ?
O2 B1 C19 C24 -20.0(3) . . . . ?
O2 B1 O1 C1 0.6(2) . . . . ?
O2 C2 C3 C4 -2.8(3) . . . . ?
O2 C2 C3 C8 178.30(19) . . . . ?
